data_4331018
loop_
_publ_author_name
'Fabrice Pointillart'
'Kevin Bernot'
'Giordano Poneti'
'Roberta Sessoli'

_publ_section_title
;
 Crystal Packing Effects on the Magnetic Slow Relaxation of
 Tb(III)-Nitronyl Nitroxide Radical Cyclic Dinuclear Clusters
;
_journal_name_full 'Inorganic Chemistry'
_journal_page_first 12218
_journal_page_last 12229
_journal_paper_doi 10.1021/ic301394x
_journal_volume 51
_journal_year 2012
_chemical_formula_sum 'C64 H58 Dy2 F36 N4 O22 P2'
_chemical_formula_weight 2306.08
_chemical_name_systematic
;
 ?
;
_space_group_IT_number 2
_symmetry_cell_setting triclinic
_symmetry_space_group_name_Hall '-P 1'
_symmetry_space_group_name_H-M 'P -1'
_atom_sites_solution_hydrogens geom
_atom_sites_solution_primary direct
_atom_sites_solution_secondary difmap
_audit_creation_method SHELXL-97
_cell_angle_alpha 103.0003(12)
_cell_angle_beta 104.4781(12)
_cell_angle_gamma 105.2316(12)
_cell_formula_units_Z 2
_cell_length_a 12.6338(3)
_cell_length_b 18.8107(5)
_cell_length_c 20.4124(5)
_cell_measurement_reflns_used 9340
_cell_measurement_temperature 150(2)
_cell_measurement_theta_max 27.42
_cell_measurement_theta_min 2.25
_cell_volume 4307.1(2)
_computing_structure_refinement 'SHELXL-97 (Sheldrick, 1997)'
_diffrn_ambient_temperature 150(2)
_diffrn_measured_fraction_theta_full 0.971
_diffrn_measured_fraction_theta_max 0.971
_diffrn_radiation_monochromator graphite
_diffrn_radiation_source 'fine-focus sealed tube'
_diffrn_radiation_type MoK\a
_diffrn_radiation_wavelength 0.71073
_diffrn_reflns_av_R_equivalents 0.0299
_diffrn_reflns_av_sigmaI/netI 0.0359
_diffrn_reflns_limit_h_max 16
_diffrn_reflns_limit_h_min -16
_diffrn_reflns_limit_k_max 24
_diffrn_reflns_limit_k_min -24
_diffrn_reflns_limit_l_max 24
_diffrn_reflns_limit_l_min -26
_diffrn_reflns_number 66998
_diffrn_reflns_theta_full 27.49
_diffrn_reflns_theta_max 27.49
_diffrn_reflns_theta_min 1.08
_exptl_absorpt_coefficient_mu 1.906
_exptl_absorpt_correction_T_max 0.927
_exptl_absorpt_correction_T_min 0.743
_exptl_absorpt_correction_type multi-scan
_exptl_crystal_colour purple
_exptl_crystal_density_diffrn 1.778
_exptl_crystal_description prism
_exptl_crystal_F_000 2264
_exptl_crystal_size_max 0.58
_exptl_crystal_size_mid 0.13
_exptl_crystal_size_min 0.04
_refine_diff_density_max 1.580
_refine_diff_density_min -1.394
_refine_diff_density_rms 0.231
_refine_ls_extinction_method none
_refine_ls_goodness_of_fit_ref 1.050
_refine_ls_hydrogen_treatment constr
_refine_ls_matrix_type full
_refine_ls_number_parameters 1250
_refine_ls_number_reflns 19219
_refine_ls_number_restraints 0
_refine_ls_restrained_S_all 1.050
_refine_ls_R_factor_all 0.0644
_refine_ls_R_factor_gt 0.0429
_refine_ls_shift/su_max 0.000
_refine_ls_shift/su_mean 0.001
_refine_ls_structure_factor_coef Fsqd
_refine_ls_weighting_details 'calc w=1/[\s^2^(Fo^2^)+(0.0755P)^2^+11.8804P] where P=(Fo^2^+2Fc^2^)/3'
_refine_ls_weighting_scheme calc
_refine_ls_wR_factor_gt 0.1141
_refine_ls_wR_factor_ref 0.1394
_reflns_number_gt 14869
_reflns_number_total 19219
_reflns_threshold_expression >2sigma(I)
_cod_data_source_file ic301394x_si_002_4.cif
_cod_data_source_block (3)
_cod_original_cell_volume 4307.1(3)
_cod_database_code 4331018

loop_
_symmetry_equiv_pos_as_xyz
'x, y, z'
'-x, -y, -z'

loop_
_atom_site_label
_atom_site_type_symbol
_atom_site_fract_x
_atom_site_fract_y
_atom_site_fract_z
_atom_site_U_iso_or_equiv
_atom_site_adp_type
_atom_site_occupancy
_atom_site_symmetry_multiplicity
_atom_site_calc_flag
_atom_site_refinement_flags
_atom_site_disorder_assembly
_atom_site_disorder_group
C5 C 0.9398(6) 0.8825(4) 0.3564(4) 0.0566(17) Uani 1 1 d . . .
H5C H 0.8570 0.8605 0.3342 0.085 Uiso 1 1 calc R . .
H5B H 0.9590 0.9312 0.3921 0.085 Uiso 1 1 calc R . .
H5A H 0.9675 0.8478 0.3783 0.085 Uiso 1 1 calc R . .
C9 C 0.8935(5) 1.0500(3) 0.1741(3) 0.0357(12) Uani 1 1 d . . .
H9 H 0.8488 1.0471 0.2039 0.043 Uiso 1 1 calc R . .
C19 C 0.6817(4) 0.9228(3) -0.0007(3) 0.0287(10) Uani 1 1 d . . .
C3 C 0.9585(5) 0.8267(3) 0.2318(3) 0.0379(12) Uani 1 1 d . . .
C13 C 1.0155(4) 0.9992(3) 0.1154(3) 0.0311(10) Uani 1 1 d . . .
H13 H 1.0496 0.9618 0.1050 0.037 Uiso 1 1 calc R . .
C16 C 1.1329(6) 0.7855(4) 0.0469(4) 0.0562(18) Uani 1 1 d . . .
H16A H 1.1419 0.7385 0.0216 0.067 Uiso 1 1 calc R . .
H16B H 1.0663 0.7709 0.0628 0.067 Uiso 1 1 calc R . .
C46 C 0.5813(6) 0.7614(5) 0.4030(4) 0.0593(18) Uani 1 1 d . A .
H46A H 0.5311 0.7330 0.4243 0.071 Uiso 1 1 calc R . .
H46B H 0.6480 0.8003 0.4409 0.071 Uiso 1 1 calc R . .
C28 C 0.8976(8) 0.5628(4) 0.0320(5) 0.065(2) Uani 1 1 d . . .
C23 C 0.5689(8) 0.5573(4) -0.2006(4) 0.060(2) Uani 1 1 d . . .
C24 C 0.5723(6) 0.6257(3) -0.1409(3) 0.0496(15) Uani 1 1 d . . .
C51 C 0.2658(5) 0.9205(4) 0.5721(3) 0.0415(13) Uani 1 1 d . . .
C50 C 0.2390(5) 0.9926(3) 0.5593(3) 0.0414(13) Uani 1 1 d . . .
C29 C 0.8167(6) 0.6087(4) 0.0369(4) 0.0504(15) Uani 1 1 d . . .
C32 C 0.5449(7) 0.5815(5) 0.0913(4) 0.066(2) Uani 1 1 d . . .
C26 C 0.4692(6) 0.7021(4) -0.0886(4) 0.0552(17) Uani 1 1 d . . .
C59 C -0.0334(7) 0.5843(4) 0.2965(4) 0.0617(19) Uani 1 1 d . . .
C36 C 0.6817(8) 0.7963(4) 0.7141(4) 0.074(3) Uani 1 1 d . . .
C27 C 0.3539(6) 0.7145(5) -0.0932(5) 0.072(2) Uani 1 1 d . . .
C52 C 0.2650(6) 0.9087(4) 0.6374(3) 0.0491(15) Uani 1 1 d . . .
H52 H 0.2443 0.9418 0.6691 0.059 Uiso 1 1 calc R . .
C6 C 1.1288(6) 0.9303(5) 0.3376(4) 0.0623(19) Uani 1 1 d . . .
H6B H 1.1661 0.9387 0.3031 0.093 Uiso 1 1 calc R . .
H6A H 1.1552 0.8952 0.3595 0.093 Uiso 1 1 calc R . .
H6C H 1.1476 0.9788 0.3734 0.093 Uiso 1 1 calc R . .
C53 C 0.2952(6) 0.8476(4) 0.6549(3) 0.0482(15) Uani 1 1 d . . .
C2 C 0.8386(6) 0.7672(4) 0.2164(4) 0.0561(17) Uani 1 1 d . . .
H3B H 0.7840 0.7937 0.2206 0.084 Uiso 1 1 calc R . .
H2B H 0.8436 0.7387 0.2500 0.084 Uiso 1 1 calc R . .
H2A H 0.8131 0.7321 0.1690 0.084 Uiso 1 1 calc R . .
C31 C 0.6428(6) 0.6165(4) 0.0631(4) 0.0505(15) Uani 1 1 d . . .
C25 C 0.4690(6) 0.6371(4) -0.1393(4) 0.0634(19) Uani 1 1 d . . .
H25 H 0.3990 0.6017 -0.1718 0.076 Uiso 1 1 calc R . .
C54 C 0.2980(9) 0.8399(5) 0.7287(4) 0.071(2) Uani 1 1 d . . .
C21 C 0.6469(4) 0.8824(3) 0.0988(3) 0.0279(10) Uani 1 1 d . . .
C22 C 0.5959(5) 0.8911(3) 0.1595(3) 0.0389(12) Uani 1 1 d . . .
C1 C 1.0460(7) 0.7862(5) 0.2257(4) 0.065(2) Uani 1 1 d . . .
H1C H 1.1206 0.8240 0.2358 0.098 Uiso 1 1 calc R . .
H1A H 1.0217 0.7512 0.1784 0.098 Uiso 1 1 calc R . .
H1B H 1.0514 0.7576 0.2593 0.098 Uiso 1 1 calc R . .
C12 C 1.0297(4) 1.0589(3) 0.0855(3) 0.0303(10) Uani 1 1 d . . .
H12 H 1.0761 1.0629 0.0567 0.036 Uiso 1 1 calc R . .
C10 C 0.9049(5) 1.1075(3) 0.1425(3) 0.0348(11) Uani 1 1 d . . .
H10 H 0.8663 1.1428 0.1503 0.042 Uiso 1 1 calc R . .
C11 C 1.0261(4) 0.8866(3) -0.0989(3) 0.0297(10) Uani 1 1 d . . .
C40 C 0.5781(4) 0.9489(3) 0.6557(2) 0.0278(10) Uani 1 1 d . . .
C14 C 0.9257(9) 0.6645(6) -0.1462(7) 0.116(4) Uani 1 1 d . . .
H14A H 0.8523 0.6655 -0.1745 0.140 Uiso 1 1 calc R . .
H14B H 0.9120 0.6483 -0.1063 0.140 Uiso 1 1 calc R . .
C34 C 0.6451(11) 0.7124(7) 0.5876(5) 0.111(4) Uani 1 1 d . . .
H34C H 0.7113 0.7515 0.5874 0.167 Uiso 1 1 calc R . .
H34B H 0.5880 0.6914 0.5410 0.167 Uiso 1 1 calc R . .
H34A H 0.6688 0.6717 0.6010 0.167 Uiso 1 1 calc R . .
C47 C 0.6190(11) 0.7088(8) 0.3583(7) 0.145(6) Uani 1 1 d . . .
H47A H 0.6606 0.6841 0.3865 0.217 Uiso 1 1 calc R . .
H47B H 0.6690 0.7372 0.3375 0.217 Uiso 1 1 calc R . .
H47C H 0.5525 0.6701 0.3211 0.217 Uiso 1 1 calc R . .
C33 C 0.4900(7) 0.6861(5) 0.6410(6) 0.108(4) Uani 1 1 d . . .
H33C H 0.4579 0.7090 0.6747 0.163 Uiso 1 1 calc R . .
H33A H 0.5135 0.6454 0.6543 0.163 Uiso 1 1 calc R . .
H33B H 0.4323 0.6651 0.5945 0.163 Uiso 1 1 calc R . .
C20 C 0.6305(4) 0.9257(3) 0.0525(3) 0.0320(11) Uani 1 1 d . . .
H20 H 0.5849 0.9569 0.0571 0.038 Uiso 1 1 calc R . .
C55 C -0.0748(11) 0.7427(11) 0.5228(10) 0.129(5) Uani 1 1 d . . .
C37 C 0.6906(13) 0.7717(5) 0.7740(5) 0.135(6) Uani 1 1 d . . .
H37C H 0.7505 0.8112 0.8143 0.203 Uiso 1 1 calc R . .
H37A H 0.7094 0.7249 0.7659 0.203 Uiso 1 1 calc R . .
H37B H 0.6179 0.7619 0.7830 0.203 Uiso 1 1 calc R . .
C39 C 0.5942(4) 0.8770(3) 0.6638(3) 0.0293(10) Uani 1 1 d . . .
C41 C 0.5795(4) 0.9669(3) 0.5930(3) 0.0297(10) Uani 1 1 d . . .
H41 H 0.5778 0.9297 0.5537 0.036 Uiso 1 1 calc R . .
C8 C 0.9495(4) 0.9955(3) 0.1613(3) 0.0304(10) Uani 1 1 d . . .
C44 C 0.5749(5) 1.0759(3) 0.7093(3) 0.0336(11) Uani 1 1 d . . .
H44 H 0.5707 1.1120 0.7471 0.040 Uiso 1 1 calc R . .
C38 C 0.8139(8) 0.8143(6) 0.7095(7) 0.115(4) Uani 1 1 d . . .
H38A H 0.8172 0.8319 0.6692 0.173 Uiso 1 1 calc R . .
H38C H 0.8335 0.7679 0.7045 0.173 Uiso 1 1 calc R . .
H38B H 0.8680 0.8537 0.7522 0.173 Uiso 1 1 calc R . .
C30 C 0.7230(7) 0.5782(4) 0.0588(4) 0.0585(18) Uani 1 1 d . . .
H30 H 0.7141 0.5325 0.0705 0.070 Uiso 1 1 calc R . .
C18 C 0.6627(5) 0.9747(3) -0.0473(3) 0.0385(12) Uani 1 1 d . . .
C42 C 0.5834(4) 1.0400(3) 0.5896(3) 0.0303(10) Uani 1 1 d . . .
H42 H 0.5867 1.0527 0.5485 0.036 Uiso 1 1 calc R . .
C7 C 0.9501(4) 0.9388(3) 0.2004(3) 0.0306(10) Uani 1 1 d . . .
C35 C 0.5941(5) 0.7474(3) 0.6399(3) 0.0398(12) Uani 1 1 d . . .
C45 C 0.5738(5) 1.0038(3) 0.7139(3) 0.0351(11) Uani 1 1 d . . .
H45 H 0.5702 0.9914 0.7551 0.042 Uiso 1 1 calc R . .
C15 C 0.9499(12) 0.6071(6) -0.1866(8) 0.159(7) Uani 1 1 d . . .
H15C H 0.8872 0.5591 -0.2002 0.239 Uiso 1 1 calc R . .
H15A H 1.0204 0.6024 -0.1597 0.239 Uiso 1 1 calc R . .
H15B H 0.9592 0.6193 -0.2285 0.239 Uiso 1 1 calc R . .
C49 C 0.2734(14) 0.6432(6) 0.1864(5) 0.147(6) Uani 1 1 d . . .
H49B H 0.2457 0.5877 0.1742 0.221 Uiso 1 1 calc R . .
H49A H 0.3495 0.6604 0.1826 0.221 Uiso 1 1 calc R . .
H49C H 0.2215 0.6591 0.1544 0.221 Uiso 1 1 calc R . .
C43 C 0.4177(4) 0.9051(3) 0.3520(3) 0.0296(10) Uani 1 1 d . . .
C17 C 1.2375(7) 0.8300(6) 0.1088(5) 0.097(3) Uani 1 1 d . . .
H17B H 1.2494 0.7991 0.1397 0.145 Uiso 1 1 calc R . .
H17C H 1.2280 0.8762 0.1341 0.145 Uiso 1 1 calc R . .
H17A H 1.3034 0.8437 0.0930 0.145 Uiso 1 1 calc R . .
C48 C 0.2782(8) 0.6754(4) 0.2549(4) 0.074(2) Uani 1 1 d . A .
H48B H 0.3288 0.6575 0.2865 0.089 Uiso 1 1 calc R . .
H48A H 0.2011 0.6566 0.2583 0.089 Uiso 1 1 calc R . .
C4 C 0.9966(5) 0.8955(3) 0.3007(3) 0.0388(12) Uani 1 1 d . . .
N1 N 0.9463(3) 0.8670(2) 0.1759(2) 0.0288(9) Uani 1 1 d . . .
N2 N 0.9644(4) 0.9559(3) 0.2717(2) 0.0383(10) Uani 1 1 d . . .
N3 N 0.5516(4) 0.8078(2) 0.6149(2) 0.0303(9) Uani 1 1 d . . .
N4 N 0.6666(4) 0.8732(3) 0.7237(2) 0.0404(11) Uani 1 1 d . . .
O1 O 0.9262(3) 0.8296(2) 0.10904(18) 0.0318(8) Uani 1 1 d . . .
O3 O 0.7425(3) 0.8825(2) -0.01553(18) 0.0313(7) Uani 1 1 d . . .
O4 O 0.7038(3) 0.8368(2) 0.09925(18) 0.0293(7) Uani 1 1 d . . .
O5 O 0.6740(3) 0.6669(2) -0.10161(19) 0.0370(8) Uani 1 1 d . . .
O6 O 0.5561(3) 0.7526(2) -0.0444(2) 0.0404(9) Uani 1 1 d . . .
O7 O 0.8434(3) 0.6706(2) 0.0224(2) 0.0359(8) Uani 1 1 d . . .
O8 O 0.6407(3) 0.6762(2) 0.0472(2) 0.0398(9) Uani 1 1 d . . .
O2 O 0.8950(3) 0.7962(2) -0.04246(19) 0.0332(8) Uani 1 1 d . . .
O10 O 0.9971(6) 0.7372(3) -0.1194(3) 0.0801(19) Uani 1 1 d . . .
O11 O 1.1133(4) 0.8305(3) 0.0004(3) 0.0675(15) Uani 1 1 d . . .
O12 O 0.4826(3) 0.7905(2) 0.54986(18) 0.0321(8) Uani 1 1 d . . .
O14 O 0.2861(3) 0.8808(2) 0.52143(19) 0.0361(8) Uani 1 1 d . . .
O15 O 0.3188(3) 0.7971(2) 0.61735(19) 0.0389(9) Uani 1 1 d . . .
O16 O 0.1012(4) 0.7543(3) 0.5048(2) 0.0559(12) Uani 1 1 d . . .
O17 O 0.1299(3) 0.6778(2) 0.3840(2) 0.0417(9) Uani 1 1 d . . .
O18 O 0.2076(4) 0.6456(3) 0.5323(2) 0.0524(11) Uani 1 1 d . . .
O19 O 0.3310(3) 0.6428(2) 0.4408(2) 0.0398(9) Uani 1 1 d . . .
O13 O 0.3575(3) 0.7936(2) 0.41295(18) 0.0345(8) Uani 1 1 d . . .
O20 O 0.7273(4) 0.9303(3) 0.7791(2) 0.0598(13) Uani 1 1 d . . .
O21 O 0.5196(5) 0.7979(3) 0.3602(4) 0.087(2) Uani 1 1 d . . .
O22 O 0.3188(6) 0.7583(2) 0.2793(2) 0.0711(16) Uani 1 1 d . . .
O9 O 0.9706(5) 1.0210(3) 0.3116(2) 0.0582(12) Uani 1 1 d . . .
F10 F 0.3301(8) 0.7104(9) -0.0376(6) 0.232(6) Uani 1 1 d . . .
F6 F 0.5299(4) 0.8233(2) 0.1589(2) 0.0599(10) Uani 1 1 d . . .
F4 F 0.5312(3) 0.9370(2) 0.1580(2) 0.0554(10) Uani 1 1 d . . .
F21 F 0.2672(4) 1.0484(2) 0.62031(18) 0.0572(10) Uani 1 1 d . . .
F1 F 0.6414(4) 1.0370(2) -0.0158(2) 0.0624(11) Uani 1 1 d . . .
F3 F 0.7538(3) 1.0001(2) -0.0673(2) 0.0530(9) Uani 1 1 d . . .
F5 F 0.6812(3) 0.9217(3) 0.22229(17) 0.0588(10) Uani 1 1 d . . .
F19 F 0.2957(4) 1.0218(2) 0.5202(2) 0.0634(11) Uani 1 1 d . . .
F20 F 0.1260(4) 0.9738(3) 0.5268(3) 0.0783(14) Uani 1 1 d . . .
F8 F 0.6163(6) 0.5830(2) -0.2458(2) 0.0910(17) Uani 1 1 d . . .
F2 F 0.5725(4) 0.9352(3) -0.1061(2) 0.0876(16) Uani 1 1 d . . .
F7 F 0.6285(5) 0.5167(3) -0.1760(3) 0.0803(14) Uani 1 1 d . . .
F9 F 0.4638(5) 0.5083(3) -0.2361(3) 0.1040(19) Uani 1 1 d . . .
F12 F 0.2690(6) 0.6685(6) -0.1435(6) 0.238(7) Uani 1 1 d . . .
F11 F 0.3559(6) 0.7826(5) -0.0960(5) 0.153(3) Uani 1 1 d . . .
F17 F 0.5737(5) 0.6248(3) 0.1599(3) 0.106(2) Uani 1 1 d . . .
F16 F 0.5236(5) 0.5095(3) 0.0845(3) 0.0861(15) Uani 1 1 d . . .
F18 F 0.4479(5) 0.5925(3) 0.0603(3) 0.0953(17) Uani 1 1 d . . .
F13 F 1.0048(5) 0.6050(4) 0.0654(5) 0.139(3) Uani 1 1 d . . .
F14 F 0.8961(9) 0.5373(5) -0.0324(4) 0.164(4) Uani 1 1 d . . .
F15 F 0.8788(6) 0.5029(4) 0.0516(5) 0.153(3) Uani 1 1 d . . .
F27 F -0.0401(9) 0.7570(13) 0.5863(7) 0.327(12) Uani 1 1 d . A .
F26 F -0.0987(11) 0.7947(7) 0.5094(9) 0.228(6) Uani 1 1 d . A .
F25 F -0.1716(7) 0.6828(7) 0.5049(7) 0.200(5) Uani 1 1 d . A .
F30 F -0.1280(10) 0.5749(11) 0.2960(8) 0.292(9) Uani 1 1 d . A .
F28 F -0.0242(6) 0.6089(4) 0.2432(3) 0.123(3) Uani 1 1 d . A .
F29 F -0.0345(15) 0.5202(5) 0.2840(4) 0.260(8) Uani 1 1 d . A .
F34 F 0.2799(10) 0.4468(3) 0.3703(4) 0.163(4) Uani 1 1 d . . .
F23 F 0.3121(6) 0.9018(4) 0.7766(3) 0.109(2) Uani 1 1 d . . .
F24 F 0.4043(7) 0.8340(6) 0.7603(3) 0.157(4) Uani 1 1 d . . .
F22 F 0.2237(8) 0.7837(6) 0.7268(3) 0.229(6) Uani 1 1 d . . .
F33 F 0.2285(8) 0.5783(6) 0.6438(5) 0.202(5) Uani 1 1 d . . .
F32 F 0.0575(10) 0.5397(9) 0.5892(9) 0.232(6) Uani 1 1 d . . .
F31 F 0.143(2) 0.4796(11) 0.5591(9) 0.319(10) Uani 1 1 d . . .
P1 P 1.00055(12) 0.80827(8) -0.06282(7) 0.0316(3) Uani 1 1 d . . .
P2 P 0.40253(13) 0.80937(8) 0.35594(7) 0.0339(3) Uani 1 1 d . A .
Dy1 Dy 0.753493(19) 0.766418(13) 0.008384(11) 0.02570(7) Uani 1 1 d . . .
Dy2 Dy 0.28109(2) 0.750420(14) 0.493476(12) 0.02959(7) Uani 1 1 d . A .
F36 F 0.3312(15) 0.5386(6) 0.3254(6) 0.138(6) Uani 0.585(7) 1 d P A 1
F35 F 0.457(3) 0.534(2) 0.411(2) 0.207(17) Uani 0.585(7) 1 d P A 1
C64 C 0.355(2) 0.5241(11) 0.3848(12) 0.072(6) Uani 0.585(7) 1 d P A 1
C61 C 0.2080(13) 0.5762(8) 0.5234(7) 0.072(4) Uani 0.585(7) 1 d P A 1
C63 C 0.3064(14) 0.5716(8) 0.4358(8) 0.060(4) Uani 0.585(7) 1 d P A 1
C56 C -0.0015(11) 0.7148(9) 0.4760(9) 0.068(4) Uani 0.585(7) 1 d P A 1
C58 C 0.0200(9) 0.6463(6) 0.3694(6) 0.047(3) Uani 0.585(7) 1 d P A 1
C57 C -0.0487(10) 0.6602(8) 0.4102(7) 0.069(4) Uani 0.585(7) 1 d P A 1
H57 H -0.1278 0.6321 0.3930 0.083 Uiso 0.585(7) 1 calc PR A 1
C62 C 0.2558 0.5412 0.4792 0.082(5) Uani 0.585(7) 1 d P A 1
H62 H 0.2538 0.4912 0.4784 0.098 Uiso 0.585(7) 1 calc PR A 1
C56A C 0.138(2) 0.6344(11) 0.5645(11) 0.077(6) Uani 0.415(7) 1 d P A 2
C57A C 0.0483(19) 0.6660(18) 0.5636(14) 0.106(9) Uani 0.415(7) 1 d P A 2
H57A H -0.0059 0.6478 0.5848 0.127 Uiso 0.415(7) 1 calc PR A 2
C63A C 0.0933(12) 0.6066(8) 0.3538(6) 0.037(3) Uani 0.415(7) 1 d P A 2
C62A C 0.1447(14) 0.5516(8) 0.3634(8) 0.047(4) Uani 0.415(7) 1 d P A 2
H62A H 0.1024 0.4991 0.3419 0.056 Uiso 0.415(7) 1 calc PR A 2
C58A C 0.0374(18) 0.7256(15) 0.5312(14) 0.079(6) Uani 0.415(7) 1 d P A 2
C61A C 0.2617(17) 0.5760(9) 0.4062(10) 0.041(4) Uani 0.415(7) 1 d P A 2
C64A C 0.319(2) 0.5140(10) 0.4087(11) 0.050(5) Uani 0.415(7) 1 d P A 2
F35A F 0.3540(16) 0.5117(7) 0.4750(7) 0.113(6) Uani 0.415(7) 1 d P A 2
F36A F 0.429(3) 0.5414(15) 0.395(2) 0.122(13) Uani 0.415(7) 1 d P A 2
C60 C 0.1529(17) 0.5468(12) 0.5811(11) 0.216(14) Uani 1 1 d . A 2

loop_
_atom_site_aniso_label
_atom_site_aniso_U_11
_atom_site_aniso_U_22
_atom_site_aniso_U_33
_atom_site_aniso_U_23
_atom_site_aniso_U_13
_atom_site_aniso_U_12
C5 0.069(4) 0.074(5) 0.047(4) 0.028(3) 0.035(3) 0.031(4)
C9 0.038(3) 0.043(3) 0.035(3) 0.013(2) 0.023(2) 0.016(2)
C19 0.028(2) 0.030(2) 0.030(3) 0.010(2) 0.009(2) 0.013(2)
C3 0.038(3) 0.049(3) 0.034(3) 0.020(3) 0.011(2) 0.021(3)
C13 0.032(3) 0.030(3) 0.032(3) 0.007(2) 0.013(2) 0.013(2)
C16 0.044(4) 0.074(5) 0.076(5) 0.050(4) 0.027(3) 0.029(3)
C46 0.055(4) 0.080(5) 0.065(4) 0.032(4) 0.028(3) 0.042(4)
C28 0.081(6) 0.046(4) 0.090(6) 0.026(4) 0.039(5) 0.043(4)
C23 0.101(6) 0.029(3) 0.040(3) 0.003(3) 0.023(4) 0.010(4)
C24 0.067(5) 0.034(3) 0.043(3) 0.010(3) 0.018(3) 0.012(3)
C51 0.045(3) 0.051(3) 0.036(3) 0.011(3) 0.019(2) 0.025(3)
C50 0.048(3) 0.050(3) 0.032(3) 0.008(2) 0.016(2) 0.028(3)
C29 0.052(4) 0.041(3) 0.063(4) 0.017(3) 0.019(3) 0.023(3)
C32 0.068(5) 0.067(5) 0.067(5) 0.029(4) 0.038(4) 0.007(4)
C26 0.042(4) 0.045(4) 0.071(5) 0.018(3) 0.008(3) 0.013(3)
C59 0.047(4) 0.054(4) 0.058(4) 0.018(3) 0.003(3) -0.011(3)
C36 0.109(6) 0.047(4) 0.046(4) 0.010(3) -0.017(4) 0.041(4)
C27 0.030(4) 0.075(5) 0.088(6) 0.001(5) 0.007(4) 0.012(4)
C52 0.061(4) 0.062(4) 0.041(3) 0.018(3) 0.030(3) 0.034(3)
C6 0.039(4) 0.092(6) 0.049(4) 0.023(4) 0.007(3) 0.017(4)
C53 0.056(4) 0.063(4) 0.037(3) 0.018(3) 0.023(3) 0.028(3)
C2 0.058(4) 0.056(4) 0.050(4) 0.028(3) 0.011(3) 0.008(3)
C31 0.064(4) 0.039(3) 0.051(4) 0.015(3) 0.024(3) 0.015(3)
C25 0.049(4) 0.052(4) 0.065(5) 0.002(3) 0.006(3) 0.005(3)
C54 0.119(7) 0.085(6) 0.059(5) 0.040(4) 0.057(5) 0.070(6)
C21 0.023(2) 0.034(3) 0.026(2) 0.004(2) 0.0105(19) 0.011(2)
C22 0.039(3) 0.053(3) 0.036(3) 0.015(3) 0.022(2) 0.025(3)
C1 0.086(5) 0.090(6) 0.053(4) 0.039(4) 0.030(4) 0.063(5)
C12 0.032(3) 0.029(2) 0.030(3) 0.003(2) 0.016(2) 0.009(2)
C10 0.033(3) 0.038(3) 0.041(3) 0.012(2) 0.020(2) 0.016(2)
C11 0.030(3) 0.031(2) 0.027(2) 0.005(2) 0.012(2) 0.008(2)
C40 0.028(2) 0.030(2) 0.025(2) 0.0061(19) 0.0100(19) 0.009(2)
C14 0.099(8) 0.074(6) 0.136(10) -0.038(6) 0.054(7) 0.012(5)
C34 0.165(10) 0.161(10) 0.090(7) 0.067(7) 0.062(7) 0.143(10)
C47 0.124(10) 0.165(12) 0.150(11) 0.008(9) 0.017(8) 0.118(10)
C33 0.067(5) 0.087(6) 0.159(10) 0.096(7) -0.012(6) 0.004(5)
C20 0.030(3) 0.040(3) 0.034(3) 0.012(2) 0.014(2) 0.020(2)
C55 0.060(7) 0.199(16) 0.170(14) 0.074(12) 0.076(9) 0.057(9)
C37 0.246(16) 0.063(5) 0.056(5) 0.029(5) -0.015(7) 0.039(8)
C39 0.033(3) 0.033(3) 0.025(2) 0.011(2) 0.010(2) 0.013(2)
C41 0.032(3) 0.031(2) 0.024(2) 0.007(2) 0.008(2) 0.011(2)
C8 0.030(3) 0.033(3) 0.027(2) 0.008(2) 0.010(2) 0.008(2)
C44 0.043(3) 0.036(3) 0.028(3) 0.007(2) 0.022(2) 0.016(2)
C38 0.062(6) 0.103(8) 0.152(11) 0.003(7) 0.009(6) 0.038(6)
C30 0.074(5) 0.043(4) 0.070(5) 0.025(3) 0.031(4) 0.023(3)
C18 0.040(3) 0.045(3) 0.039(3) 0.020(3) 0.014(2) 0.022(3)
C42 0.035(3) 0.035(3) 0.025(2) 0.010(2) 0.010(2) 0.017(2)
C7 0.027(2) 0.040(3) 0.023(2) 0.007(2) 0.0094(19) 0.010(2)
C35 0.046(3) 0.034(3) 0.037(3) 0.014(2) 0.005(2) 0.017(3)
C45 0.044(3) 0.036(3) 0.030(3) 0.011(2) 0.019(2) 0.012(2)
C15 0.141(11) 0.070(7) 0.226(16) -0.049(8) 0.098(11) 0.017(7)
C49 0.289(19) 0.070(6) 0.060(6) -0.009(5) 0.032(9) 0.071(9)
C43 0.030(3) 0.032(3) 0.028(2) 0.007(2) 0.011(2) 0.012(2)
C17 0.062(5) 0.102(7) 0.115(8) 0.075(6) -0.005(5) 0.006(5)
C48 0.101(7) 0.046(4) 0.056(4) 0.005(3) 0.022(4) 0.008(4)
C4 0.039(3) 0.051(3) 0.031(3) 0.016(2) 0.013(2) 0.018(3)
N1 0.026(2) 0.036(2) 0.027(2) 0.0105(18) 0.0099(16) 0.0117(18)
N2 0.043(3) 0.042(3) 0.025(2) 0.0058(19) 0.0117(19) 0.011(2)
N3 0.031(2) 0.035(2) 0.025(2) 0.0100(18) 0.0058(17) 0.0131(18)
N4 0.048(3) 0.038(2) 0.029(2) 0.010(2) 0.000(2) 0.017(2)
O1 0.0310(18) 0.040(2) 0.0258(18) 0.0064(15) 0.0109(14) 0.0150(16)
O3 0.0362(19) 0.0351(19) 0.0334(19) 0.0139(15) 0.0198(15) 0.0185(16)
O4 0.0311(18) 0.0359(18) 0.0289(18) 0.0131(15) 0.0148(14) 0.0169(15)
O5 0.046(2) 0.0314(19) 0.0299(19) 0.0058(16) 0.0114(17) 0.0114(18)
O6 0.030(2) 0.042(2) 0.043(2) 0.0078(18) 0.0068(17) 0.0131(18)
O7 0.043(2) 0.0318(19) 0.044(2) 0.0160(16) 0.0203(17) 0.0218(17)
O8 0.045(2) 0.036(2) 0.049(2) 0.0175(18) 0.0250(19) 0.0169(18)
O2 0.037(2) 0.0353(19) 0.039(2) 0.0161(16) 0.0231(16) 0.0174(16)
O10 0.126(5) 0.034(2) 0.110(4) 0.014(3) 0.096(4) 0.027(3)
O11 0.030(2) 0.088(4) 0.091(4) 0.064(3) 0.007(2) 0.010(2)
O12 0.0344(19) 0.0392(19) 0.0228(17) 0.0090(15) 0.0078(14) 0.0148(16)
O14 0.044(2) 0.041(2) 0.0320(19) 0.0101(16) 0.0214(17) 0.0199(17)
O15 0.047(2) 0.046(2) 0.0296(19) 0.0101(17) 0.0196(17) 0.0197(19)
O16 0.037(2) 0.071(3) 0.053(3) 0.003(2) 0.019(2) 0.017(2)
O17 0.037(2) 0.045(2) 0.038(2) 0.0079(18) 0.0097(17) 0.0125(18)
O18 0.060(3) 0.046(3) 0.049(3) 0.018(2) 0.027(2) 0.003(2)
O19 0.048(2) 0.033(2) 0.040(2) 0.0111(17) 0.0142(18) 0.0147(18)
O13 0.047(2) 0.0324(18) 0.0277(18) 0.0086(15) 0.0161(16) 0.0160(17)
O20 0.067(3) 0.055(3) 0.037(2) 0.002(2) -0.009(2) 0.024(2)
O21 0.082(4) 0.103(4) 0.166(6) 0.101(4) 0.092(4) 0.075(4)
O22 0.138(5) 0.034(2) 0.033(2) 0.0050(18) 0.035(3) 0.016(3)
O9 0.087(4) 0.052(3) 0.034(2) 0.005(2) 0.023(2) 0.024(2)
F10 0.146(8) 0.49(2) 0.231(11) 0.219(13) 0.145(8) 0.202(11)
F6 0.067(2) 0.063(2) 0.075(3) 0.032(2) 0.053(2) 0.024(2)
F4 0.064(2) 0.079(3) 0.059(2) 0.030(2) 0.0433(19) 0.052(2)
F21 0.084(3) 0.055(2) 0.0374(19) 0.0082(16) 0.0229(19) 0.034(2)
F1 0.091(3) 0.066(2) 0.083(3) 0.049(2) 0.058(2) 0.061(2)
F3 0.069(2) 0.058(2) 0.068(2) 0.0412(19) 0.045(2) 0.0387(19)
F5 0.059(2) 0.094(3) 0.0284(17) 0.0103(18) 0.0187(16) 0.037(2)
F19 0.110(3) 0.061(2) 0.062(2) 0.034(2) 0.057(2) 0.056(2)
F20 0.060(3) 0.105(4) 0.071(3) 0.022(3) 0.003(2) 0.050(3)
F8 0.177(6) 0.052(2) 0.049(2) 0.016(2) 0.054(3) 0.033(3)
F2 0.080(3) 0.081(3) 0.071(3) 0.041(3) -0.022(2) 0.009(3)
F7 0.113(4) 0.063(3) 0.088(3) 0.031(2) 0.046(3) 0.048(3)
F9 0.098(4) 0.071(3) 0.094(4) -0.021(3) 0.010(3) 0.009(3)
F12 0.062(4) 0.206(9) 0.286(12) -0.110(9) -0.048(6) 0.049(5)
F11 0.082(4) 0.136(6) 0.258(10) 0.066(6) 0.036(5) 0.074(4)
F17 0.131(5) 0.097(4) 0.074(3) 0.008(3) 0.072(3) -0.006(3)
F16 0.095(4) 0.057(3) 0.114(4) 0.032(3) 0.056(3) 0.011(3)
F18 0.084(4) 0.080(3) 0.150(5) 0.051(3) 0.067(4) 0.032(3)
F13 0.068(4) 0.089(4) 0.256(9) 0.044(5) 0.027(4) 0.055(3)
F14 0.255(10) 0.216(8) 0.117(5) 0.053(6) 0.093(6) 0.203(8)
F15 0.162(6) 0.113(5) 0.309(11) 0.144(6) 0.149(7) 0.110(5)
F27 0.108(8) 0.69(4) 0.163(10) 0.102(16) 0.076(8) 0.104(13)
F26 0.194(11) 0.218(12) 0.352(19) 0.111(12) 0.127(12) 0.142(10)
F25 0.103(6) 0.239(11) 0.299(13) 0.081(10) 0.124(8) 0.068(7)
F30 0.176(10) 0.58(3) 0.333(17) 0.321(19) 0.174(11) 0.232(14)
F28 0.119(5) 0.136(5) 0.056(3) 0.043(3) -0.007(3) -0.023(4)
F29 0.57(2) 0.144(7) 0.083(5) 0.025(5) 0.040(9) 0.221(12)
F34 0.309(12) 0.044(3) 0.136(6) 0.019(3) 0.070(7) 0.067(5)
F23 0.154(6) 0.149(5) 0.053(3) 0.035(3) 0.055(3) 0.071(5)
F24 0.170(7) 0.301(11) 0.063(4) 0.077(5) 0.055(4) 0.149(8)
F22 0.233(9) 0.242(9) 0.058(4) 0.045(5) 0.031(5) -0.146(8)
F33 0.158(8) 0.256(11) 0.151(7) 0.147(8) 0.017(6) -0.033(7)
F32 0.137(9) 0.215(12) 0.288(16) 0.100(12) 0.015(9) 0.004(9)
F31 0.44(3) 0.31(2) 0.233(16) 0.099(15) 0.212(18) 0.06(2)
P1 0.0326(7) 0.0321(7) 0.0379(7) 0.0120(6) 0.0195(6) 0.0147(6)
P2 0.0443(8) 0.0333(7) 0.0350(7) 0.0125(6) 0.0227(6) 0.0195(6)
Dy1 0.02795(13) 0.02776(12) 0.02704(12) 0.00931(9) 0.01384(9) 0.01317(10)
Dy2 0.03048(13) 0.03385(13) 0.02572(13) 0.00771(10) 0.01217(10) 0.01144(10)
F36 0.299(19) 0.095(7) 0.099(8) 0.050(6) 0.115(10) 0.131(10)
F35 0.29(4) 0.28(3) 0.18(2) 0.077(18) 0.12(2) 0.24(3)
C64 0.11(2) 0.048(9) 0.079(14) 0.029(8) 0.051(14) 0.042(12)
C61 0.080(10) 0.060(8) 0.053(7) 0.023(6) 0.019(7) -0.015(7)
C63 0.070(10) 0.049(8) 0.053(9) 0.017(7) 0.007(7) 0.017(7)
C56 0.034(7) 0.095(10) 0.072(10) 0.012(8) 0.023(6) 0.025(7)
C58 0.039(6) 0.040(6) 0.060(7) 0.022(5) 0.010(5) 0.012(5)
C57 0.035(6) 0.084(9) 0.068(8) 0.003(7) 0.014(6) 0.005(6)
C62 0.126(14) 0.045(7) 0.069(9) 0.030(7) 0.030(9) 0.010(8)
C56A 0.113(18) 0.048(10) 0.079(14) 0.018(9) 0.058(13) 0.014(11)
C57A 0.056(13) 0.17(3) 0.098(18) 0.049(19) 0.052(13) 0.021(15)
C63A 0.037(7) 0.039(7) 0.020(6) 0.003(5) 0.003(5) 0.001(6)
C62A 0.058(10) 0.033(7) 0.040(8) 0.010(6) 0.012(7) 0.007(7)
C58A 0.050(11) 0.110(18) 0.074(15) 0.017(14) 0.032(11) 0.021(12)
C61A 0.064(12) 0.029(7) 0.041(10) 0.012(7) 0.027(8) 0.023(8)
C64A 0.077(14) 0.023(8) 0.048(11) -0.002(7) 0.015(9) 0.030(9)
F35A 0.204(17) 0.079(8) 0.085(9) 0.037(7) 0.033(10) 0.097(10)
F36A 0.122(19) 0.078(13) 0.20(3) 0.022(14) 0.08(2) 0.072(16)
C60 0.131(12) 0.205(17) 0.203(17) 0.189(16) -0.066(12) -0.108(12)

loop_
_atom_type_symbol
_atom_type_description
_atom_type_scat_dispersion_real
_atom_type_scat_dispersion_imag
_atom_type_scat_source
C C 0.0033 0.0016 'International Tables Vol C Tables 4.2.6.8 and 6.1.1.4'
H H 0.0000 0.0000 'International Tables Vol C Tables 4.2.6.8 and 6.1.1.4'
N N 0.0061 0.0033 'International Tables Vol C Tables 4.2.6.8 and 6.1.1.4'
O O 0.0106 0.0060 'International Tables Vol C Tables 4.2.6.8 and 6.1.1.4'
F F 0.0171 0.0103 'International Tables Vol C Tables 4.2.6.8 and 6.1.1.4'
P P 0.1023 0.0942 'International Tables Vol C Tables 4.2.6.8 and 6.1.1.4'
Dy Dy -0.1892 4.4098 'International Tables Vol C Tables 4.2.6.8 and 6.1.1.4'

loop_
_geom_angle_atom_site_label_1
_geom_angle_atom_site_label_2
_geom_angle_atom_site_label_3
_geom_angle
_geom_angle_site_symmetry_1
_geom_angle_site_symmetry_3
C10 C9 C8 120.0(5) . .
O3 C19 C20 128.0(5) . .
O3 C19 C18 115.0(4) . .
C20 C19 C18 117.0(4) . .
N1 C3 C1 108.5(5) . .
N1 C3 C2 107.0(4) . .
C1 C3 C2 110.4(6) . .
N1 C3 C4 101.3(4) . .
C1 C3 C4 115.4(5) . .
C2 C3 C4 113.4(5) . .
C12 C13 C8 119.7(5) . .
O11 C16 C17 110.4(6) . .
O21 C46 C47 108.9(7) . .
F15 C28 F14 103.6(8) . .
F15 C28 F13 107.3(8) . .
F14 C28 F13 103.0(8) . .
F15 C28 C29 117.5(7) . .
F14 C28 C29 111.8(7) . .
F13 C28 C29 112.2(6) . .
F7 C23 F9 105.7(6) . .
F7 C23 F8 105.9(7) . .
F9 C23 F8 109.0(6) . .
F7 C23 C24 112.1(6) . .
F9 C23 C24 113.1(7) . .
F8 C23 C24 110.7(5) . .
O5 C24 C25 128.6(6) . .
O5 C24 C23 112.5(6) . .
C25 C24 C23 118.8(6) . .
O14 C51 C52 129.3(6) . .
O14 C51 C50 114.0(5) . .
C52 C51 C50 116.6(5) . .
F19 C50 F20 108.8(5) . .
F19 C50 F21 107.6(5) . .
F20 C50 F21 107.2(5) . .
F19 C50 C51 111.9(4) . .
F20 C50 C51 109.6(5) . .
F21 C50 C51 111.6(5) . .
O7 C29 C30 127.7(6) . .
O7 C29 C28 115.6(6) . .
C30 C29 C28 116.6(6) . .
F16 C32 F18 109.2(7) . .
F16 C32 F17 112.0(7) . .
F18 C32 F17 102.4(7) . .
F16 C32 C31 114.2(7) . .
F18 C32 C31 110.9(6) . .
F17 C32 C31 107.6(6) . .
O6 C26 C25 125.0(7) . .
O6 C26 C27 116.9(6) . .
C25 C26 C27 117.8(6) . .
F30 C59 F29 100.0(12) . .
F30 C59 F28 106.6(9) . .
F29 C59 F28 109.6(9) . .
F30 C59 C58 94.0(12) . .
F29 C59 C58 126.3(8) . .
F28 C59 C58 115.4(7) . .
F30 C59 C63A 138.3(11) . .
F29 C59 C63A 86.0(10) . .
F28 C59 C63A 110.1(7) . .
C58 C59 C63A 52.3(7) . .
C37 C36 N4 114.1(7) . .
C37 C36 C35 123.5(8) . .
N4 C36 C35 103.3(5) . .
C37 C36 C38 102.7(9) . .
N4 C36 C38 102.6(7) . .
C35 C36 C38 108.7(7) . .
F12 C27 F10 106.3(11) . .
F12 C27 F11 105.9(10) . .
F10 C27 F11 104.6(10) . .
F12 C27 C26 116.3(8) . .
F10 C27 C26 109.8(8) . .
F11 C27 C26 113.1(7) . .
C53 C52 C51 120.3(5) . .
O15 C53 C52 127.4(5) . .
O15 C53 C54 114.8(6) . .
C52 C53 C54 117.8(5) . .
O8 C31 C30 127.7(6) . .
O8 C31 C32 115.4(6) . .
C30 C31 C32 116.9(6) . .
C24 C25 C26 120.4(6) . .
F22 C54 F23 114.0(8) . .
F22 C54 F24 107.7(9) . .
F23 C54 F24 95.4(8) . .
F22 C54 C53 113.9(8) . .
F23 C54 C53 116.2(6) . .
F24 C54 C53 107.5(6) . .
O4 C21 C20 127.8(4) . .
O4 C21 C22 113.0(4) . .
C20 C21 C22 119.1(4) . .
F6 C22 F5 107.1(5) . .
F6 C22 F4 107.1(5) . .
F5 C22 F4 106.9(5) . .
F6 C22 C21 111.6(5) . .
F5 C22 C21 110.2(4) . .
F4 C22 C21 113.6(4) . .
C13 C12 C11 119.9(5) . 2_775
C9 C10 C11 120.5(5) . 2_775
C10 C11 C12 119.9(5) 2_775 2_775
C10 C11 P1 121.6(4) 2_775 .
C12 C11 P1 118.5(4) 2_775 .
C41 C40 C45 120.1(5) . .
C41 C40 C39 119.8(4) . .
C45 C40 C39 119.7(4) . .
O10 C14 C15 122.9(10) . .
C21 C20 C19 120.6(4) . .
F26 C55 F27 109(2) . .
F26 C55 F25 109.2(13) . .
F27 C55 F25 101.2(15) . .
F26 C55 C58A 129.8(17) . .
F27 C55 C58A 80.4(15) . .
F25 C55 C58A 117.2(17) . .
F26 C55 C56 110.4(15) . .
F27 C55 C56 120.3(14) . .
F25 C55 C56 105.9(14) . .
C58A C55 C56 39.8(10) . .
N3 C39 N4 108.9(4) . .
N3 C39 C40 127.6(4) . .
N4 C39 C40 123.3(5) . .
C42 C41 C40 119.8(5) . .
C9 C8 C13 119.9(5) . .
C9 C8 C7 121.3(4) . .
C13 C8 C7 118.5(5) . .
C45 C44 C43 120.2(5) . 2_676
C29 C30 C31 119.9(6) . .
F3 C18 F2 107.1(5) . .
F3 C18 F1 106.7(5) . .
F2 C18 F1 106.8(5) . .
F3 C18 C19 111.9(4) . .
F2 C18 C19 110.1(5) . .
F1 C18 C19 113.9(5) . .
C41 C42 C43 119.9(5) . 2_676
N1 C7 N2 108.8(4) . .
N1 C7 C8 127.1(4) . .
N2 C7 C8 123.8(5) . .
C34 C35 C33 110.0(8) . .
C34 C35 N3 107.9(5) . .
C33 C35 N3 107.4(5) . .
C34 C35 C36 115.2(7) . .
C33 C35 C36 114.1(7) . .
N3 C35 C36 101.4(4) . .
C44 C45 C40 119.5(5) . .
C44 C43 C42 120.4(5) 2_676 2_676
C44 C43 P2 120.9(4) 2_676 .
C42 C43 P2 118.7(4) 2_676 .
C49 C48 O22 114.6(8) . .
N2 C4 C5 110.3(5) . .
N2 C4 C6 105.0(5) . .
C5 C4 C6 108.4(5) . .
N2 C4 C3 101.6(4) . .
C5 C4 C3 117.2(5) . .
C6 C4 C3 113.6(5) . .
O1 N1 C7 125.6(4) . .
O1 N1 C3 120.8(4) . .
C7 N1 C3 113.5(4) . .
O9 N2 C7 124.8(5) . .
O9 N2 C4 122.7(4) . .
C7 N2 C4 111.4(4) . .
O12 N3 C39 125.9(4) . .
O12 N3 C35 120.6(4) . .
C39 N3 C35 113.5(4) . .
O20 N4 C39 125.2(5) . .
O20 N4 C36 121.7(5) . .
C39 N4 C36 112.5(5) . .
N1 O1 Dy1 133.2(3) . .
C19 O3 Dy1 130.5(3) . .
C21 O4 Dy1 131.2(3) . .
C24 O5 Dy1 133.9(4) . .
C26 O6 Dy1 136.9(4) . .
C29 O7 Dy1 135.2(4) . .
C31 O8 Dy1 138.0(4) . .
P1 O2 Dy1 166.5(2) . .
C14 O10 P1 132.6(6) . .
C16 O11 P1 124.5(4) . .
N3 O12 Dy2 135.8(3) . .
C51 O14 Dy2 130.0(4) . .
C53 O15 Dy2 133.1(4) . .
C58A O16 C56 52.6(12) . .
C58A O16 Dy2 136.3(13) . .
C56 O16 Dy2 137.5(7) . .
C63A O17 C58 66.4(8) . .
C63A O17 Dy2 128.5(7) . .
C58 O17 Dy2 131.7(6) . .
C56A O18 C61 90.2(11) . .
C56A O18 Dy2 131.4(10) . .
C61 O18 Dy2 137.9(7) . .
C61A O19 C63 34.9(8) . .
C61A O19 Dy2 125.8(8) . .
C63 O19 Dy2 137.9(8) . .
P2 O13 Dy2 171.7(2) . .
C46 O21 P2 129.6(4) . .
C48 O22 P2 124.4(5) . .
C55 F27 C58A 57.5(12) . .
C64A F34 C64 32.5(10) . .
O2 P1 O10 113.5(3) . .
O2 P1 O11 113.8(3) . .
O10 P1 O11 106.6(4) . .
O2 P1 C11 112.2(2) . .
O10 P1 C11 106.0(3) . .
O11 P1 C11 103.9(2) . .
O13 P2 O21 114.9(3) . .
O13 P2 O22 113.7(3) . .
O21 P2 O22 105.3(4) . .
O13 P2 C43 112.3(2) . .
O21 P2 C43 107.3(3) . .
O22 P2 C43 102.2(2) . .
O2 Dy1 O8 148.04(12) . .
O2 Dy1 O4 134.30(12) . .
O8 Dy1 O4 73.08(13) . .
O2 Dy1 O5 78.21(13) . .
O8 Dy1 O5 84.18(13) . .
O4 Dy1 O5 142.94(13) . .
O2 Dy1 O3 76.96(12) . .
O8 Dy1 O3 134.23(12) . .
O4 Dy1 O3 72.18(11) . .
O5 Dy1 O3 107.15(12) . .
O2 Dy1 O6 124.59(14) . .
O8 Dy1 O6 72.34(14) . .
O4 Dy1 O6 74.75(13) . .
O5 Dy1 O6 70.58(13) . .
O3 Dy1 O6 70.46(13) . .
O2 Dy1 O1 77.09(13) . .
O8 Dy1 O1 102.55(13) . .
O4 Dy1 O1 72.82(12) . .
O5 Dy1 O1 142.11(12) . .
O3 Dy1 O1 94.68(12) . .
O6 Dy1 O1 147.18(12) . .
O2 Dy1 O7 78.33(12) . .
O8 Dy1 O7 71.17(13) . .
O4 Dy1 O7 123.07(12) . .
O5 Dy1 O7 73.64(13) . .
O3 Dy1 O7 154.47(12) . .
O6 Dy1 O7 130.60(13) . .
O1 Dy1 O7 73.56(13) . .
O13 Dy2 O18 147.72(14) . .
O13 Dy2 O12 76.26(13) . .
O18 Dy2 O12 103.67(15) . .
O13 Dy2 O16 124.30(16) . .
O18 Dy2 O16 73.33(18) . .
O12 Dy2 O16 146.41(14) . .
O13 Dy2 O15 135.38(14) . .
O18 Dy2 O15 71.59(15) . .
O12 Dy2 O15 72.12(13) . .
O16 Dy2 O15 75.39(15) . .
O13 Dy2 O14 77.57(12) . .
O18 Dy2 O14 134.29(14) . .
O12 Dy2 O14 91.01(13) . .
O16 Dy2 O14 71.07(15) . .
O15 Dy2 O14 72.41(13) . .
O13 Dy2 O17 78.02(14) . .
O18 Dy2 O17 84.98(15) . .
O12 Dy2 O17 143.36(13) . .
O16 Dy2 O17 70.22(15) . .
O15 Dy2 O17 142.73(14) . .
O14 Dy2 O17 108.40(13) . .
O13 Dy2 O19 78.65(13) . .
O18 Dy2 O19 70.15(15) . .
O12 Dy2 O19 76.79(13) . .
O16 Dy2 O19 129.47(15) . .
O15 Dy2 O19 122.18(13) . .
O14 Dy2 O19 155.27(13) . .
O17 Dy2 O19 72.90(14) . .
F35 C64 F36 113(3) . .
F35 C64 F34 114(2) . .
F36 C64 F34 105.5(19) . .
F35 C64 C63 113(3) . .
F36 C64 C63 108.9(16) . .
F34 C64 C63 101.2(17) . .
O18 C61 C62 124.1(9) . .
O19 C63 C62 122.0(12) . .
O19 C63 C64 115.5(14) . .
C62 C63 C64 121.9(13) . .
O16 C56 C57 125.8(12) . .
O16 C56 C55 109.5(13) . .
C57 C56 C55 124.4(12) . .
O17 C58 C57 129.0(11) . .
O17 C58 C59 110.9(9) . .
C57 C58 C59 120.0(10) . .
C56 C57 C58 120.5(11) . .
C61 C62 C63 126.6(8) . .
O18 C56A C57A 126.5(19) . .
O18 C56A C60 98.7(17) . .
C57A C56A C60 131.3(19) . .
C56A C57A C58A 122.6(18) . .
O17 C63A C62A 130.0(12) . .
O17 C63A C59 107.9(10) . .
C62A C63A C59 122.2(11) . .
C63A C62A C61A 119.2(13) . .
O16 C58A C57A 125(2) . .
O16 C58A C55 119(2) . .
C57A C58A C55 115.8(18) . .
O16 C58A F27 136(2) . .
C57A C58A F27 91.0(17) . .
C55 C58A F27 42.1(9) . .
O19 C61A C62A 129.8(14) . .
O19 C61A C64A 112.6(16) . .
C62A C61A C64A 117.5(15) . .
F34 C64A F35A 106.1(16) . .
F34 C64A F36A 101(2) . .
F35A C64A F36A 103(2) . .
F34 C64A C61A 127.1(19) . .
F35A C64A C61A 109.8(16) . .
F36A C64A C61A 107.4(19) . .
F31 C60 F32 100.1(12) . .
F31 C60 F33 110(2) . .
F32 C60 F33 106(2) . .
F31 C60 C56A 150.0(18) . .
F32 C60 C56A 82(2) . .
F33 C60 C56A 97.7(16) . .

loop_
_geom_bond_atom_site_label_1
_geom_bond_atom_site_label_2
_geom_bond_distance
_geom_bond_site_symmetry_2
C5 C4 1.519(8) .
C9 C10 1.372(7) .
C9 C8 1.403(7) .
C19 O3 1.254(6) .
C19 C20 1.395(7) .
C19 C18 1.532(7) .
C3 N1 1.505(6) .
C3 C1 1.513(8) .
C3 C2 1.536(9) .
C3 C4 1.550(8) .
C13 C12 1.386(7) .
C13 C8 1.404(7) .
C16 O11 1.426(7) .
C16 C17 1.466(11) .
C46 O21 1.432(8) .
C46 C47 1.449(12) .
C28 F15 1.264(8) .
C28 F14 1.286(10) .
C28 F13 1.288(10) .
C28 C29 1.509(9) .
C23 F7 1.299(9) .
C23 F9 1.310(9) .
C23 F8 1.330(8) .
C23 C24 1.543(9) .
C24 O5 1.256(8) .
C24 C25 1.383(10) .
C51 O14 1.256(6) .
C51 C52 1.402(8) .
C51 C50 1.542(8) .
C50 F19 1.315(7) .
C50 F20 1.326(7) .
C50 F21 1.331(6) .
C29 O7 1.248(7) .
C29 C30 1.396(10) .
C32 F16 1.279(9) .
C32 F18 1.323(10) .
C32 F17 1.353(9) .
C32 C31 1.547(9) .
C26 O6 1.221(8) .
C26 C25 1.412(10) .
C26 C27 1.518(10) .
C59 F30 1.158(11) .
C59 F29 1.171(10) .
C59 F28 1.294(9) .
C59 C58 1.527(14) .
C59 C63A 1.611(15) .
C36 C37 1.390(11) .
C36 N4 1.485(8) .
C36 C35 1.538(9) .
C36 C38 1.646(14) .
C27 F12 1.231(10) .
C27 F10 1.258(12) .
C27 F11 1.290(11) .
C52 C53 1.392(9) .
C6 C4 1.536(8) .
C53 O15 1.231(7) .
C53 C54 1.538(9) .
C31 O8 1.241(7) .
C31 C30 1.399(10) .
C54 F22 1.202(11) .
C54 F23 1.278(9) .
C54 F24 1.381(11) .
C21 O4 1.255(6) .
C21 C20 1.392(7) .
C21 C22 1.529(7) .
C22 F6 1.323(7) .
C22 F5 1.336(7) .
C22 F4 1.336(6) .
C12 C11 1.404(7) 2_775
C10 C11 1.395(7) 2_775
C11 C10 1.395(7) 2_775
C11 C12 1.404(7) 2_775
C11 P1 1.782(5) .
C40 C41 1.398(7) .
C40 C45 1.411(7) .
C40 C39 1.459(7) .
C14 O10 1.323(10) .
C14 C15 1.355(12) .
C34 C35 1.496(10) .
C33 C35 1.512(10) .
C55 F26 1.165(18) .
C55 F27 1.201(17) .
C55 F25 1.329(17) .
C55 C58A 1.51(2) .
C55 C56 1.588(18) .
C39 N3 1.326(6) .
C39 N4 1.360(6) .
C41 C42 1.382(7) .
C8 C7 1.469(7) .
C44 C45 1.377(7) .
C44 C43 1.394(7) 2_676
C18 F3 1.324(7) .
C18 F2 1.328(7) .
C18 F1 1.331(6) .
C42 C43 1.396(7) 2_676
C7 N1 1.315(7) .
C7 N2 1.371(6) .
C35 N3 1.513(6) .
C49 C48 1.373(12) .
C43 C44 1.394(7) 2_676
C43 C42 1.396(7) 2_676
C43 P2 1.782(5) .
C48 O22 1.430(8) .
C4 N2 1.493(7) .
N1 O1 1.313(5) .
N2 O9 1.280(6) .
N3 O12 1.306(5) .
N4 O20 1.268(6) .
O1 Dy1 2.386(3) .
O3 Dy1 2.373(3) .
O4 Dy1 2.346(3) .
O5 Dy1 2.356(4) .
O6 Dy1 2.374(4) .
O7 Dy1 2.401(3) .
O8 Dy1 2.331(4) .
O2 P1 1.471(4) .
O2 Dy1 2.291(3) .
O10 P1 1.541(5) .
O11 P1 1.547(5) .
O12 Dy2 2.347(4) .
O14 Dy2 2.370(4) .
O15 Dy2 2.360(4) .
O16 C58A 1.16(2) .
O16 C56 1.223(14) .
O16 Dy2 2.360(4) .
O17 C63A 1.246(14) .
O17 C58 1.283(11) .
O17 Dy2 2.373(4) .
O18 C56A 1.23(2) .
O18 C61 1.278(16) .
O18 Dy2 2.342(4) .
O19 C61A 1.248(18) .
O19 C63 1.267(15) .
O19 Dy2 2.385(4) .
O13 P2 1.471(4) .
O13 Dy2 2.297(3) .
O21 P2 1.535(5) .
O22 P2 1.566(5) .
F27 C58A 1.77(2) .
F34 C64A 1.220(18) .
F34 C64 1.43(2) .
F33 C60 1.286(16) .
F32 C60 1.23(3) .
F31 C60 1.21(3) .
F36 C64 1.28(2) .
F35 C64 1.21(5) .
C64 C63 1.56(3) .
C61 C62 1.352(17) .
C63 C62 1.356(16) .
C56 C57 1.37(2) .
C58 C57 1.379(17) .
C56A C57A 1.41(3) .
C56A C60 1.80(3) .
C57A C58A 1.44(4) .
C63A C62A 1.38(2) .
C62A C61A 1.41(3) .
C61A C64A 1.53(2) .
C64A F35A 1.33(2) .
C64A F36A 1.47(4) .
